data_1504049
loop_
_publ_author_name
'Li, Guo-You'
'Yang, Tao'
'Luo, Ying-Gang'
'Chen, Xiao-Zhen'
'Fang, Dong-Mei'
'Zhang, Guo-Lin'

_publ_section_title
;
 Brevianamide J, a new indole alkaloid dimer from fungus Aspergillus
 versicolor.
;
_journal_issue 16
_journal_name_full 'Organic letters'
_journal_page_first 3714
_journal_page_last 3717
_journal_paper_doi 10.1021/ol901304y
_journal_volume 11
_journal_year 2009
_chemical_formula_sum 'C42 H42 N6 O5'
_chemical_formula_weight 710.82
_chemical_name_systematic
;
 ?
;
_space_group_IT_number 15
_symmetry_cell_setting monoclinic
_symmetry_space_group_name_Hall '-C 2yc'
_symmetry_space_group_name_H-M 'C 1 2/c 1'
_atom_sites_solution_hydrogens geom
_atom_sites_solution_primary direct
_atom_sites_solution_secondary difmap
_audit_creation_method SHELXL-97
_cell_angle_alpha 90.00
_cell_angle_beta 123.943(1)
_cell_angle_gamma 90.00
_cell_formula_units_Z 4
_cell_length_a 24.171(1)
_cell_length_b 9.0645(4)
_cell_length_c 19.641(1)
_cell_measurement_reflns_used 9308
_cell_measurement_temperature 153(2)
_cell_measurement_theta_max 27.51
_cell_measurement_theta_min 3.01
_cell_volume 3570.0(3)
_computing_cell_refinement 'Rapid Auto Version 3.0 (Rigaku 2004)'
_computing_data_collection 'Rapid Auto Version 3.0 (Rigaku 2004)'
_computing_data_reduction 'Rapid Auto Version 3.0 (Rigaku 2004)'
_computing_molecular_graphics 'Siemens SHELXTL'
_computing_publication_material 'Siemens SHELXTL'
_computing_structure_refinement 'SHELXL-97 (Sheldrick, 1997)'
_computing_structure_solution 'SHELXS-97 (Sheldrick, 1990)'
_diffrn_ambient_temperature 153(2)
_diffrn_measured_fraction_theta_full 0.985
_diffrn_measured_fraction_theta_max 0.985
_diffrn_measurement_device_type 'Rigaku RAXIS-RAPID'
_diffrn_measurement_method '\w scans'
_diffrn_radiation_monochromator graphite
_diffrn_radiation_source 'Rotating Anode'
_diffrn_radiation_type MoK\a
_diffrn_radiation_wavelength 0.71073
_diffrn_reflns_av_R_equivalents 0.0477
_diffrn_reflns_av_sigmaI/netI 0.0451
_diffrn_reflns_limit_h_max 30
_diffrn_reflns_limit_h_min -30
_diffrn_reflns_limit_k_max 10
_diffrn_reflns_limit_k_min -11
_diffrn_reflns_limit_l_max 25
_diffrn_reflns_limit_l_min -25
_diffrn_reflns_number 16158
_diffrn_reflns_theta_full 27.48
_diffrn_reflns_theta_max 27.48
_diffrn_reflns_theta_min 3.01
_diffrn_standards_decay_% 0
_diffrn_standards_interval_count 0
_diffrn_standards_interval_time 0
_diffrn_standards_number 0
_exptl_absorpt_coefficient_mu 0.088
_exptl_absorpt_correction_type none
_exptl_crystal_density_diffrn 1.323
_exptl_crystal_density_method 'not measured'
_exptl_crystal_F_000 1504
_exptl_crystal_size_max 0.38
_exptl_crystal_size_mid 0.32
_exptl_crystal_size_min 0.18
_refine_diff_density_max 0.270
_refine_diff_density_min -0.302
_refine_diff_density_rms 0.063
_refine_ls_extinction_coef 0.0039(9)
_refine_ls_extinction_expression Fc^*^=kFc[1+0.001xFc^2^\l^3^/sin(2\q)]^-1/4^
_refine_ls_extinction_method SHELXL
_refine_ls_goodness_of_fit_ref 1.000
_refine_ls_hydrogen_treatment mixed
_refine_ls_matrix_type full
_refine_ls_number_parameters 255
_refine_ls_number_reflns 4036
_refine_ls_number_restraints 0
_refine_ls_restrained_S_all 1.000
_refine_ls_R_factor_all 0.0893
_refine_ls_R_factor_gt 0.0545
_refine_ls_shift/su_max 0.000
_refine_ls_shift/su_mean 0.000
_refine_ls_structure_factor_coef Fsqd
_refine_ls_weighting_details 'calc w=1/[\s^2^(Fo^2^)+(0.1160P)^2^+0.9690P] where P=(Fo^2^+2Fc^2^)/3'
_refine_ls_weighting_scheme calc
_refine_ls_wR_factor_gt 0.1489
_refine_ls_wR_factor_ref 0.1906
_reflns_number_gt 2537
_reflns_number_total 4036
_reflns_threshold_expression >2sigma(I)
_cod_data_source_file ol901304y_si_001.cif
_cod_data_source_block y2505
_cod_depositor_comments
;
The following automatic conversions were performed:

'_symmetry_cell_setting' value 'Monoclinic' changed to 'monoclinic'
according to /home/saulius/struct/CIF-dictionaries/cif_core.dic
dictionary named 'cif_core.dic' version 2.4.2 from 2011-04-26.

Automatic conversion script
Id: cif_fix_values 1715 2011-07-08 13:25:40Z adriana 
;
_cod_original_cell_volume 3569.9(3)
_cod_original_sg_symbol_H-M C2/c
_cod_database_code 1504049

loop_
_symmetry_equiv_pos_as_xyz
'x, y, z'
'-x, y, -z+1/2'
'x+1/2, y+1/2, z'
'-x+1/2, y+1/2, -z+1/2'
'-x, -y, -z'
'x, -y, z-1/2'
'-x+1/2, -y+1/2, -z'
'x+1/2, -y+1/2, z-1/2'

loop_
_atom_site_label
_atom_site_type_symbol
_atom_site_fract_x
_atom_site_fract_y
_atom_site_fract_z
_atom_site_U_iso_or_equiv
_atom_site_adp_type
_atom_site_occupancy
_atom_site_symmetry_multiplicity
_atom_site_calc_flag
_atom_site_refinement_flags
O1 O 0.5000 0.2095(2) 0.2500 0.0358(5) Uani 1 2 d S
O2 O 0.49897(8) 0.09350(16) 0.40045(9) 0.0409(4) Uani 1 1 d .
O3 O 0.68646(9) 0.34079(17) 0.37573(11) 0.0481(5) Uani 1 1 d .
N2 N 0.56252(10) 0.2951(2) 0.42097(11) 0.0364(5) Uani 1 1 d .
N5 N 0.61337(10) 0.15424(19) 0.34678(12) 0.0381(5) Uani 1 1 d .
N18 N 0.54293(9) 0.7793(2) 0.49539(11) 0.0360(5) Uani 1 1 d .
C1 C 0.53379(11) 0.1655(2) 0.38544(13) 0.0347(5) Uani 1 1 d .
C3 C 0.60450(11) 0.3761(2) 0.40590(13) 0.0356(5) Uani 1 1 d .
C4 C 0.63957(11) 0.2919(2) 0.37569(13) 0.0376(5) Uani 1 1 d .
C6 C 0.63268(13) 0.0645(2) 0.30152(16) 0.0452(6) Uani 1 1 d .
H6A H 0.6814 0.0469 0.3343 0.054 Uiso 1 1 calc R
H6B H 0.6192 0.1118 0.2489 0.054 Uiso 1 1 calc R
C7 C 0.59442(13) -0.0784(2) 0.28717(15) 0.0460(6) Uani 1 1 d .
H7A H 0.6233 -0.1518 0.3299 0.055 Uiso 1 1 calc R
H7B H 0.5792 -0.1203 0.2328 0.055 Uiso 1 1 calc R
C8 C 0.53392(12) -0.0399(2) 0.29101(14) 0.0386(5) Uani 1 1 d .
C9 C 0.54644(11) 0.1207(2) 0.32093(13) 0.0350(5) Uani 1 1 d .
C10 C 0.61401(11) 0.5212(2) 0.42058(13) 0.0369(5) Uani 1 1 d .
H10 H 0.6482 0.5672 0.4183 0.044 Uiso 1 1 calc R
C11 C 0.57478(11) 0.6128(2) 0.43993(13) 0.0355(5) Uani 1 1 d .
C12 C 0.50308(11) 0.6114(2) 0.39505(13) 0.0349(5) Uani 1 1 d .
C13 C 0.45220(11) 0.5360(2) 0.32466(14) 0.0393(5) Uani 1 1 d .
H13 H 0.4629 0.4669 0.2973 0.047 Uiso 1 1 calc R
C14 C 0.38681(12) 0.5644(3) 0.29637(14) 0.0443(6) Uani 1 1 d .
H14 H 0.3523 0.5116 0.2502 0.053 Uiso 1 1 calc R
C15 C 0.36997(12) 0.6696(2) 0.33424(14) 0.0415(6) Uani 1 1 d .
H15 H 0.3244 0.6868 0.3134 0.050 Uiso 1 1 calc R
C16 C 0.41903(11) 0.7491(2) 0.40175(14) 0.0388(5) Uani 1 1 d .
H16 H 0.4080 0.8222 0.4269 0.047 Uiso 1 1 calc R
C17 C 0.48476(11) 0.7174(2) 0.43095(13) 0.0331(5) Uani 1 1 d .
C19 C 0.59735(11) 0.7182(2) 0.50132(13) 0.0353(5) Uani 1 1 d .
C20 C 0.66695(11) 0.7699(2) 0.56517(14) 0.0387(5) Uani 1 1 d .
C21 C 0.66931(12) 0.8447(2) 0.63530(14) 0.0448(6) Uani 1 1 d .
H21 H 0.6505 0.7929 0.6598 0.054 Uiso 1 1 calc R
C22 C 0.69536(13) 0.9761(3) 0.66582(17) 0.0552(7) Uani 1 1 d .
H22A H 0.7147 1.0318 0.6432 0.066 Uiso 1 1 calc R
H22B H 0.6947 1.0148 0.7103 0.066 Uiso 1 1 calc R
C23 C 0.71468(13) 0.6385(3) 0.60276(15) 0.0493(6) Uani 1 1 d .
H23A H 0.6981 0.5686 0.6254 0.059 Uiso 1 1 calc R
H23B H 0.7591 0.6734 0.6466 0.059 Uiso 1 1 calc R
H23C H 0.7174 0.5895 0.5603 0.059 Uiso 1 1 calc R
C24 C 0.69034(14) 0.8742(3) 0.52379(16) 0.0526(7) Uani 1 1 d .
H24A H 0.6899 0.8211 0.4800 0.063 Uiso 1 1 calc R
H24B H 0.7357 0.9084 0.5647 0.063 Uiso 1 1 calc R
H24C H 0.6602 0.9592 0.5004 0.063 Uiso 1 1 calc R
H2N H 0.5535(13) 0.331(3) 0.4514(17) 0.044(7) Uiso 1 1 d .
H18N H 0.5432(14) 0.840(3) 0.5276(17) 0.050(8) Uiso 1 1 d .
H8 H 0.5329(12) -0.100(3) 0.3295(15) 0.039(6) Uiso 1 1 d .

loop_
_atom_site_aniso_label
_atom_site_aniso_U_11
_atom_site_aniso_U_22
_atom_site_aniso_U_33
_atom_site_aniso_U_23
_atom_site_aniso_U_13
_atom_site_aniso_U_12
O1 0.0479(13) 0.0242(10) 0.0321(11) 0.000 0.0204(10) 0.000
O2 0.0551(10) 0.0341(8) 0.0414(9) -0.0005(6) 0.0318(8) -0.0013(7)
O3 0.0460(10) 0.0434(10) 0.0607(11) -0.0041(7) 0.0334(9) -0.0002(7)
N2 0.0480(12) 0.0309(10) 0.0340(10) -0.0027(7) 0.0251(9) 0.0007(8)
N5 0.0414(11) 0.0335(10) 0.0421(11) -0.0023(7) 0.0249(9) 0.0050(7)
N18 0.0405(11) 0.0319(10) 0.0323(10) -0.0021(7) 0.0182(9) 0.0025(8)
C1 0.0432(13) 0.0301(11) 0.0299(11) 0.0045(8) 0.0198(10) 0.0055(9)
C3 0.0379(12) 0.0356(11) 0.0320(11) -0.0013(8) 0.0188(10) 0.0021(9)
C4 0.0400(13) 0.0348(12) 0.0343(12) 0.0015(9) 0.0186(10) 0.0037(9)
C6 0.0530(15) 0.0390(12) 0.0500(14) -0.0019(10) 0.0326(12) 0.0101(10)
C7 0.0589(16) 0.0358(12) 0.0445(13) -0.0005(10) 0.0298(12) 0.0102(10)
C8 0.0555(15) 0.0262(11) 0.0384(12) 0.0009(9) 0.0290(11) 0.0013(9)
C9 0.0422(13) 0.0293(11) 0.0320(11) 0.0034(8) 0.0198(10) 0.0046(9)
C10 0.0392(12) 0.0353(12) 0.0338(12) -0.0021(8) 0.0190(10) -0.0007(9)
C11 0.0429(13) 0.0291(11) 0.0327(12) 0.0001(8) 0.0201(10) 0.0001(9)
C12 0.0421(13) 0.0273(10) 0.0366(12) 0.0006(8) 0.0227(10) 0.0011(9)
C13 0.0423(13) 0.0340(12) 0.0361(12) -0.0029(9) 0.0185(10) -0.0016(9)
C14 0.0448(14) 0.0395(13) 0.0396(13) -0.0019(10) 0.0179(11) -0.0049(10)
C15 0.0376(12) 0.0404(12) 0.0422(13) 0.0055(9) 0.0197(11) 0.0016(9)
C16 0.0441(13) 0.0360(12) 0.0381(13) 0.0045(9) 0.0240(11) 0.0036(9)
C17 0.0349(12) 0.0319(11) 0.0292(11) 0.0029(8) 0.0158(9) 0.0002(8)
C19 0.0372(12) 0.0285(11) 0.0361(12) 0.0039(8) 0.0180(10) 0.0040(8)
C20 0.0405(13) 0.0342(11) 0.0350(12) -0.0023(9) 0.0171(10) 0.0007(9)
C21 0.0448(14) 0.0441(14) 0.0379(13) -0.0041(10) 0.0184(11) 0.0024(10)
C22 0.0515(16) 0.0568(16) 0.0473(15) -0.0105(12) 0.0213(13) 0.0019(12)
C23 0.0472(15) 0.0467(14) 0.0406(14) -0.0041(10) 0.0162(12) 0.0081(11)
C24 0.0499(15) 0.0580(16) 0.0454(14) -0.0063(11) 0.0237(12) -0.0108(12)

loop_
_atom_type_symbol
_atom_type_description
_atom_type_scat_dispersion_real
_atom_type_scat_dispersion_imag
_atom_type_scat_source
C C 0.0033 0.0016 'International Tables Vol C Tables 4.2.6.8 and 6.1.1.4'
H H 0.0000 0.0000 'International Tables Vol C Tables 4.2.6.8 and 6.1.1.4'
N N 0.0061 0.0033 'International Tables Vol C Tables 4.2.6.8 and 6.1.1.4'
O O 0.0106 0.0060 'International Tables Vol C Tables 4.2.6.8 and 6.1.1.4'

loop_
_geom_angle_atom_site_label_1
_geom_angle_atom_site_label_2
_geom_angle_atom_site_label_3
_geom_angle
_geom_angle_site_symmetry_1
C9 O1 C9 112.6(2) 2_655
C1 N2 C3 124.7(2) .
C1 N2 H2N 117.5(18) .
C3 N2 H2N 117.8(18) .
C4 N5 C9 120.61(17) .
C4 N5 C6 121.91(19) .
C9 N5 C6 110.35(18) .
C19 N18 C17 110.58(19) .
C19 N18 H18N 126.9(19) .
C17 N18 H18N 122.3(19) .
O2 C1 N2 124.5(2) .
O2 C1 C9 123.07(19) .
N2 C1 C9 112.39(19) .
C10 C3 N2 121.5(2) .
C10 C3 C4 121.5(2) .
N2 C3 C4 116.95(19) .
O3 C4 N5 123.1(2) .
O3 C4 C3 123.4(2) .
N5 C4 C3 113.4(2) .
N5 C6 C7 102.64(19) .
N5 C6 H6A 111.2 .
C7 C6 H6A 111.2 .
N5 C6 H6B 111.2 .
C7 C6 H6B 111.2 .
H6A C6 H6B 109.2 .
C6 C7 C8 107.00(18) .
C6 C7 H7A 110.3 .
C8 C7 H7A 110.3 .
C6 C7 H7B 110.3 .
C8 C7 H7B 110.3 .
H7A C7 H7B 108.6 .
C8 C8 C9 105.64(13) 2_655
C8 C8 C7 115.9(2) 2_655
C9 C8 C7 104.06(19) .
C8 C8 H8 110.6(15) 2_655
C9 C8 H8 109.4(14) .
C7 C8 H8 110.8(15) .
N5 C9 O1 109.78(16) .
N5 C9 C1 111.24(18) .
O1 C9 C1 104.21(15) .
N5 C9 C8 106.21(18) .
O1 C9 C8 106.09(17) .
C1 C9 C8 119.01(18) .
C3 C10 C11 123.8(2) .
C3 C10 H10 118.1 .
C11 C10 H10 118.1 .
C19 C11 C12 107.01(19) .
C19 C11 C10 128.3(2) .
C12 C11 C10 124.71(19) .
C17 C12 C13 118.5(2) .
C17 C12 C11 107.22(18) .
C13 C12 C11 134.1(2) .
C14 C13 C12 118.8(2) .
C14 C13 H13 120.6 .
C12 C13 H13 120.6 .
C13 C14 C15 121.4(2) .
C13 C14 H14 119.3 .
C15 C14 H14 119.3 .
C16 C15 C14 120.9(2) .
C16 C15 H15 119.6 .
C14 C15 H15 119.6 .
C17 C16 C15 117.3(2) .
C17 C16 H16 121.4 .
C15 C16 H16 121.4 .
N18 C17 C16 129.9(2) .
N18 C17 C12 107.08(19) .
C16 C17 C12 123.0(2) .
N18 C19 C11 108.11(19) .
N18 C19 C20 121.2(2) .
C11 C19 C20 130.7(2) .
C19 C20 C21 110.8(2) .
C19 C20 C23 110.51(18) .
C21 C20 C23 105.97(19) .
C19 C20 C24 108.61(19) .
C21 C20 C24 111.6(2) .
C23 C20 C24 109.3(2) .
C22 C21 C20 125.7(3) .
C22 C21 H21 117.1 .
C20 C21 H21 117.1 .
C21 C22 H22A 120.0 .
C21 C22 H22B 120.0 .
H22A C22 H22B 120.0 .
C20 C23 H23A 109.5 .
C20 C23 H23B 109.5 .
H23A C23 H23B 109.5 .
C20 C23 H23C 109.5 .
H23A C23 H23C 109.5 .
H23B C23 H23C 109.5 .
C20 C24 H24A 109.5 .
C20 C24 H24B 109.5 .
H24A C24 H24B 109.5 .
C20 C24 H24C 109.5 .
H24A C24 H24C 109.5 .
H24B C24 H24C 109.5 .

loop_
_geom_bond_atom_site_label_1
_geom_bond_atom_site_label_2
_geom_bond_distance
_geom_bond_site_symmetry_2
O1 C9 1.450(2) 2_655
O1 C9 1.450(2) .
O2 C1 1.224(3) .
O3 C4 1.217(3) .
N2 C1 1.345(3) .
N2 C3 1.411(3) .
N2 H2N 0.81(3) .
N5 C4 1.371(3) .
N5 C9 1.432(3) .
N5 C6 1.460(3) .
N18 C19 1.371(3) .
N18 C17 1.381(3) .
N18 H18N 0.84(3) .
C1 C9 1.515(3) .
C3 C10 1.338(3) .
C3 C4 1.488(3) .
C6 C7 1.523(3) .
C6 H6A 0.9900 .
C6 H6B 0.9900 .
C7 C8 1.545(3) .
C7 H7A 0.9900 .
C7 H7B 0.9900 .
C8 C8 1.528(5) 2_655
C8 C9 1.536(3) .
C8 H8 0.95(2) .
C10 C11 1.462(3) .
C10 H10 0.9500 .
C11 C19 1.389(3) .
C11 C12 1.440(3) .
C12 C17 1.402(3) .
C12 C13 1.412(3) .
C13 C14 1.376(3) .
C13 H13 0.9500 .
C14 C15 1.403(3) .
C14 H14 0.9500 .
C15 C16 1.388(3) .
C15 H15 0.9500 .
C16 C17 1.385(3) .
C16 H16 0.9500 .
C19 C20 1.505(3) .
C20 C21 1.507(3) .
C20 C23 1.531(3) .
C20 C24 1.545(3) .
C21 C22 1.324(3) .
C21 H21 0.9500 .
C22 H22A 0.9500 .
C22 H22B 0.9500 .
C23 H23A 0.9800 .
C23 H23B 0.9800 .
C23 H23C 0.9800 .
C24 H24A 0.9800 .
C24 H24B 0.9800 .
C24 H24C 0.9800 .

loop_
_geom_hbond_atom_site_label_D
_geom_hbond_atom_site_label_H
_geom_hbond_atom_site_label_A
_geom_hbond_distance_DH
_geom_hbond_distance_HA
_geom_hbond_distance_DA
_geom_hbond_angle_DHA
_geom_hbond_site_symmetry_A
N18 H18N O2 0.84(3) 2.24(3) 2.976(2) 147(2) 5_666

loop_
_geom_torsion_atom_site_label_1
_geom_torsion_atom_site_label_2
_geom_torsion_atom_site_label_3
_geom_torsion_atom_site_label_4
_geom_torsion
_geom_torsion_site_symmetry_1
_geom_torsion_site_symmetry_4
C3 N2 C1 O2 177.8(2) . .
C3 N2 C1 C9 -5.0(3) . .
C1 N2 C3 C10 157.9(2) . .
C1 N2 C3 C4 -24.2(3) . .
C9 N5 C4 O3 -157.7(2) . .
C6 N5 C4 O3 -10.1(3) . .
C9 N5 C4 C3 21.5(3) . .
C6 N5 C4 C3 169.1(2) . .
C10 C3 C4 O3 13.0(3) . .
N2 C3 C4 O3 -164.9(2) . .
C10 C3 C4 N5 -166.3(2) . .
N2 C3 C4 N5 15.8(3) . .
C4 N5 C6 C7 176.91(19) . .
C9 N5 C6 C7 -32.6(2) . .
N5 C6 C7 C8 24.1(2) . .
C6 C7 C8 C8 106.95(17) . 2_655
C6 C7 C8 C9 -8.5(2) . .
C4 N5 C9 O1 64.5(2) . .
C6 N5 C9 O1 -86.5(2) . .
C4 N5 C9 C1 -50.3(3) . .
C6 N5 C9 C1 158.71(18) . .
C4 N5 C9 C8 178.78(19) . .
C6 N5 C9 C8 27.8(2) . .
C9 O1 C9 N5 120.73(17) 2_655 .
C9 O1 C9 C1 -120.05(17) 2_655 .
C9 O1 C9 C8 6.37(11) 2_655 .
O2 C1 C9 N5 -142.9(2) . .
N2 C1 C9 N5 39.9(2) . .
O2 C1 C9 O1 98.9(2) . .
N2 C1 C9 O1 -78.3(2) . .
O2 C1 C9 C8 -19.0(3) . .
N2 C1 C9 C8 163.82(19) . .
C8 C8 C9 N5 -133.3(2) 2_655 .
C7 C8 C9 N5 -10.8(2) . .
C8 C8 C9 O1 -16.5(3) 2_655 .
C7 C8 C9 O1 106.01(18) . .
C8 C8 C9 C1 100.4(3) 2_655 .
C7 C8 C9 C1 -137.1(2) . .
N2 C3 C10 C11 -10.4(3) . .
C4 C3 C10 C11 171.7(2) . .
C3 C10 C11 C19 134.3(2) . .
C3 C10 C11 C12 -47.6(3) . .
C19 C11 C12 C17 0.3(2) . .
C10 C11 C12 C17 -178.1(2) . .
C19 C11 C12 C13 176.0(2) . .
C10 C11 C12 C13 -2.5(4) . .
C17 C12 C13 C14 -3.0(3) . .
C11 C12 C13 C14 -178.3(2) . .
C12 C13 C14 C15 2.2(3) . .
C13 C14 C15 C16 0.1(3) . .
C14 C15 C16 C17 -1.5(3) . .
C19 N18 C17 C16 -177.9(2) . .
C19 N18 C17 C12 0.7(2) . .
C15 C16 C17 N18 179.0(2) . .
C15 C16 C17 C12 0.7(3) . .
C13 C12 C17 N18 -177.08(19) . .
C11 C12 C17 N18 -0.6(2) . .
C13 C12 C17 C16 1.6(3) . .
C11 C12 C17 C16 178.09(19) . .
C17 N18 C19 C11 -0.5(2) . .
C17 N18 C19 C20 178.12(18) . .
C12 C11 C19 N18 0.1(2) . .
C10 C11 C19 N18 178.5(2) . .
C12 C11 C19 C20 -178.3(2) . .
C10 C11 C19 C20 0.0(4) . .
N18 C19 C20 C21 21.6(3) . .
C11 C19 C20 C21 -160.1(2) . .
N18 C19 C20 C23 138.8(2) . .
C11 C19 C20 C23 -42.9(3) . .
N18 C19 C20 C24 -101.3(2) . .
C11 C19 C20 C24 77.0(3) . .
C19 C20 C21 C22 -129.0(3) . .
C23 C20 C21 C22 111.1(3) . .
C24 C20 C21 C22 -7.8(3) . .
